data_4344678
loop_
_publ_author_name
'Basalov, Ivan V.'
'Yurova, Olga S.'
'Cherkasov, Anton V.'
'Fukin, Georgy K.'
'Trifonov, Alexander A.'

_publ_section_title
;
 Amido Ln(II) Complexes Coordinated by Bi- and Tridentate Amidinate
 Ligands: Nonconventional Coordination Modes of Amidinate Ligands and
 Catalytic Activity in Intermolecular Hydrophosphination of Styrenes and
 Tolane.
;
_journal_issue 3
_journal_name_full 'Inorganic chemistry'
_journal_page_first 1236
_journal_page_last 1244
_journal_paper_doi 10.1021/acs.inorgchem.5b02450
_journal_volume 55
_journal_year 2016
_chemical_formula_moiety 'C35 H61 N3 Si2 Sm'
_chemical_formula_sum 'C35 H61 N3 Si2 Sm'
_chemical_formula_weight 730.39
_space_group_crystal_system monoclinic
_space_group_IT_number 14
_space_group_name_Hall '-P 2ybc'
_space_group_name_H-M_alt 'P 1 21/c 1'
_symmetry_space_group_name_Hall '-P 2ybc'
_symmetry_space_group_name_H-M 'P 1 21/c 1'
_atom_sites_solution_hydrogens geom
_atom_sites_solution_primary direct
_atom_sites_solution_secondary difmap
_audit_creation_method SHELXL-2014/7
_cell_angle_alpha 90
_cell_angle_beta 99.999(2)
_cell_angle_gamma 90
_cell_formula_units_Z 4
_cell_length_a 18.2022(13)
_cell_length_b 12.1697(9)
_cell_length_c 16.9441(13)
_cell_measurement_reflns_used 900
_cell_measurement_temperature 100(2)
_cell_measurement_theta_max 30
_cell_measurement_theta_min 2
_cell_volume 3696.4(5)
_computing_cell_refinement 'Bruker SMART'
_computing_data_collection 'Bruker SMART'
_computing_data_reduction 'Bruker SHELXTL'
_computing_molecular_graphics 'Bruker SHELXTL'
_computing_publication_material 'Bruker SHELXTL'
_computing_structure_refinement 'SHELXL-2014/7 (Sheldrick, 2014)'
_computing_structure_solution 'SHELXS-97 (Sheldrick, 1990)'
_diffrn_ambient_temperature 100(2)
_diffrn_measured_fraction_theta_full 1.000
_diffrn_measured_fraction_theta_max 1.000
_diffrn_measurement_device_type 'Bruker Smart Apex (CCD)'
_diffrn_measurement_method '\w scans'
_diffrn_radiation_monochromator graphite
_diffrn_radiation_source 'fine-focus sealed tube'
_diffrn_radiation_type MoK\a
_diffrn_radiation_wavelength 0.71073
_diffrn_reflns_av_unetI/netI 0.0476
_diffrn_reflns_laue_measured_fraction_full 1.000
_diffrn_reflns_laue_measured_fraction_max 1.000
_diffrn_reflns_limit_h_max 22
_diffrn_reflns_limit_h_min 0
_diffrn_reflns_limit_k_max 14
_diffrn_reflns_limit_k_min -15
_diffrn_reflns_limit_l_max 20
_diffrn_reflns_limit_l_min -20
_diffrn_reflns_number 23753
_diffrn_reflns_point_group_measured_fraction_full 1.000
_diffrn_reflns_point_group_measured_fraction_max 1.000
_diffrn_reflns_theta_full 25.242
_diffrn_reflns_theta_max 25.993
_diffrn_reflns_theta_min 1.136
_exptl_absorpt_coefficient_mu 1.679
_exptl_absorpt_correction_T_max 0.7300
_exptl_absorpt_correction_T_min 0.5604
_exptl_absorpt_correction_type multi-scan
_exptl_absorpt_process_details 'SADABS (Sheldrick, 2008A)'
_exptl_crystal_colour black
_exptl_crystal_density_diffrn 1.312
_exptl_crystal_description prism
_exptl_crystal_F_000 1528
_exptl_crystal_size_max 0.390
_exptl_crystal_size_mid 0.270
_exptl_crystal_size_min 0.200
_refine_diff_density_max 1.511
_refine_diff_density_min -0.536
_refine_diff_density_rms 0.088
_refine_ls_extinction_method none
_refine_ls_goodness_of_fit_ref 0.991
_refine_ls_hydrogen_treatment constr
_refine_ls_matrix_type full
_refine_ls_number_parameters 388
_refine_ls_number_reflns 23753
_refine_ls_number_restraints 0
_refine_ls_restrained_S_all 0.991
_refine_ls_R_factor_all 0.0417
_refine_ls_R_factor_gt 0.0324
_refine_ls_shift/su_max 0.002
_refine_ls_shift/su_mean 0.000
_refine_ls_structure_factor_coef Fsqd
_refine_ls_weighting_details 'w=1/[\s^2^(Fo^2^)+(0.0460P)^2^] where P=(Fo^2^+2Fc^2^)/3'
_refine_ls_weighting_scheme calc
_refine_ls_wR_factor_gt 0.0811
_refine_ls_wR_factor_ref 0.0844
_reflns_Friedel_coverage 0.000
_reflns_number_gt 19819
_reflns_number_total 23753
_reflns_threshold_expression 'I > 2\s(I)'
_cod_data_source_file ic5b02450_si_001.cif
_cod_data_source_block smamnsime3
_cod_database_code 4344678
_shelx_shelxl_version_number 2014/7
_shelx_space_group_comment
;
The symmetry employed for this shelxl refinement is uniquely defined
by the following loop, which should always be used as a source of
symmetry information in preference to the above space-group names.
They are only intended as comments.
;
_shelx_estimated_absorpt_t_min 0.560
_shelx_estimated_absorpt_t_max 0.730

loop_
_space_group_symop_operation_xyz
'x, y, z'
'-x, y+1/2, -z+1/2'
'-x, -y, -z'
'x, -y-1/2, z-1/2'

loop_
_atom_site_label
_atom_site_type_symbol
_atom_site_fract_x
_atom_site_fract_y
_atom_site_fract_z
_atom_site_U_iso_or_equiv
_atom_site_adp_type
_atom_site_occupancy
_atom_site_site_symmetry_order
_atom_site_calc_flag
_atom_site_refinement_flags_posn
_atom_site_refinement_flags_adp
Sm1 Sm 0.31207(2) 0.44006(2) 0.78874(2) 0.01999(7) Uani 1 1 d . .
Si1 Si 0.47835(7) 0.58826(10) 0.76379(8) 0.0231(3) Uani 1 1 d . .
Si2 Si 0.39532(7) 0.46302(10) 0.62208(8) 0.0219(3) Uani 1 1 d . .
N1 N 0.17576(18) 0.4733(3) 0.7920(2) 0.0184(8) Uani 1 1 d . .
N2 N 0.15715(19) 0.3748(3) 0.9031(2) 0.0178(8) Uani 1 1 d . .
N3 N 0.40724(19) 0.5104(3) 0.7171(2) 0.0198(8) Uani 1 1 d . .
C1 C 0.1305(2) 0.4382(3) 0.8423(2) 0.0169(9) Uani 1 1 d . .
C2 C 0.0480(2) 0.4724(4) 0.8418(3) 0.0234(10) Uani 1 1 d . .
C3 C 0.0121(2) 0.5472(3) 0.7727(3) 0.0271(10) Uani 1 1 d . .
H3A H -0.0374 0.5703 0.7817 0.041 Uiso 1 1 calc R U
H3B H 0.0072 0.5069 0.7220 0.041 Uiso 1 1 calc R U
H3C H 0.0435 0.6121 0.7704 0.041 Uiso 1 1 calc R U
C4 C 0.0004(3) 0.3687(4) 0.8432(3) 0.0356(12) Uani 1 1 d . .
H4A H -0.0508 0.3897 0.8473 0.053 Uiso 1 1 calc R U
H4B H 0.0214 0.3233 0.8893 0.053 Uiso 1 1 calc R U
H4C H 0.0001 0.3269 0.7937 0.053 Uiso 1 1 calc R U
C5 C 0.0480(3) 0.5358(4) 0.9202(3) 0.0309(11) Uani 1 1 d . .
H5A H -0.0030 0.5591 0.9233 0.046 Uiso 1 1 calc R U
H5B H 0.0801 0.6005 0.9216 0.046 Uiso 1 1 calc R U
H5C H 0.0667 0.4881 0.9659 0.046 Uiso 1 1 calc R U
C6 C 0.1575(2) 0.5282(3) 0.7179(3) 0.0181(9) Uani 1 1 d . .
C7 C 0.1894(2) 0.6331(3) 0.7103(3) 0.0201(9) Uani 1 1 d . .
C8 C 0.1800(2) 0.6830(4) 0.6352(3) 0.0260(11) Uani 1 1 d . .
H8A H 0.2007 0.7537 0.6300 0.031 Uiso 1 1 calc R U
C9 C 0.1410(3) 0.6317(4) 0.5684(3) 0.0275(11) Uani 1 1 d . .
H9A H 0.1349 0.6671 0.5177 0.033 Uiso 1 1 calc R U
C10 C 0.1109(2) 0.5287(4) 0.5751(3) 0.0236(10) Uani 1 1 d . .
H10A H 0.0845 0.4937 0.5285 0.028 Uiso 1 1 calc R U
C11 C 0.1184(2) 0.4752(3) 0.6485(3) 0.0210(10) Uani 1 1 d . .
C12 C 0.2308(2) 0.6945(3) 0.7835(3) 0.0236(10) Uani 1 1 d . .
H12A H 0.2559 0.6379 0.8217 0.028 Uiso 1 1 calc R U
C13 C 0.1771(3) 0.7579(4) 0.8269(3) 0.0345(12) Uani 1 1 d . .
H13A H 0.1409 0.7069 0.8433 0.052 Uiso 1 1 calc R U
H13B H 0.1506 0.8134 0.7907 0.052 Uiso 1 1 calc R U
H13C H 0.2053 0.7941 0.8743 0.052 Uiso 1 1 calc R U
C14 C 0.2918(3) 0.7719(4) 0.7643(3) 0.0336(12) Uani 1 1 d . .
H14A H 0.3252 0.7314 0.7351 0.050 Uiso 1 1 calc R U
H14B H 0.3205 0.8008 0.8143 0.050 Uiso 1 1 calc R U
H14C H 0.2688 0.8329 0.7312 0.050 Uiso 1 1 calc R U
C15 C 0.0857(2) 0.3603(3) 0.6537(3) 0.0219(10) Uani 1 1 d . .
H15A H 0.0780 0.3490 0.7101 0.026 Uiso 1 1 calc R U
C16 C 0.1387(2) 0.2708(3) 0.6349(3) 0.0264(11) Uani 1 1 d . .
H16A H 0.1856 0.2753 0.6731 0.040 Uiso 1 1 calc R U
H16B H 0.1486 0.2810 0.5803 0.040 Uiso 1 1 calc R U
H16C H 0.1159 0.1986 0.6392 0.040 Uiso 1 1 calc R U
C17 C 0.0098(2) 0.3459(4) 0.5990(3) 0.0303(11) Uani 1 1 d . .
H17A H -0.0235 0.4060 0.6085 0.045 Uiso 1 1 calc R U
H17B H -0.0121 0.2755 0.6108 0.045 Uiso 1 1 calc R U
H17C H 0.0165 0.3470 0.5429 0.045 Uiso 1 1 calc R U
C18 C 0.2330(2) 0.3520(3) 0.9135(2) 0.0174(9) Uani 1 1 d . .
C19 C 0.2592(2) 0.2541(3) 0.8826(2) 0.0180(9) Uani 1 1 d . .
C20 C 0.3362(2) 0.2366(4) 0.8922(3) 0.0206(9) Uani 1 1 d . .
H20A H 0.3553 0.1682 0.8700 0.025 Uiso 1 1 calc R U
C21 C 0.3868(2) 0.3117(3) 0.9328(2) 0.0227(10) Uani 1 1 d . .
H21A H 0.4416 0.2965 0.9406 0.027 Uiso 1 1 calc R U
C22 C 0.3605(3) 0.4045(3) 0.9664(2) 0.0212(10) Uani 1 1 d . .
H22A H 0.3970 0.4566 0.9976 0.025 Uiso 1 1 calc R U
C23 C 0.2846(2) 0.4272(3) 0.9575(2) 0.0182(9) Uani 1 1 d . .
C24 C 0.2027(2) 0.1708(3) 0.8419(2) 0.0198(9) Uani 1 1 d . .
H24A H 0.1628 0.2123 0.8059 0.024 Uiso 1 1 calc R U
C25 C 0.2345(3) 0.0861(3) 0.7907(3) 0.0280(11) Uani 1 1 d . .
H25A H 0.2605 0.1239 0.7525 0.042 Uiso 1 1 calc R U
H25B H 0.1938 0.0416 0.7613 0.042 Uiso 1 1 calc R U
H25C H 0.2697 0.0384 0.8253 0.042 Uiso 1 1 calc R U
C26 C 0.1656(3) 0.1120(4) 0.9052(3) 0.0274(11) Uani 1 1 d . .
H26A H 0.1422 0.1665 0.9355 0.041 Uiso 1 1 calc R U
H26B H 0.2035 0.0711 0.9419 0.041 Uiso 1 1 calc R U
H26C H 0.1276 0.0610 0.8786 0.041 Uiso 1 1 calc R U
C27 C 0.2544(3) 0.5273(3) 0.9951(3) 0.0218(10) Uani 1 1 d . .
H27A H 0.2116 0.5564 0.9556 0.026 Uiso 1 1 calc R U
C28 C 0.2236(3) 0.4917(4) 1.0700(3) 0.0273(11) Uani 1 1 d . .
H28A H 0.1881 0.4313 1.0561 0.041 Uiso 1 1 calc R U
H28B H 0.1983 0.5539 1.0903 0.041 Uiso 1 1 calc R U
H28C H 0.2648 0.4670 1.1113 0.041 Uiso 1 1 calc R U
C29 C 0.3108(3) 0.6209(3) 1.0153(3) 0.0297(11) Uani 1 1 d . .
H29A H 0.3304 0.6417 0.9670 0.045 Uiso 1 1 calc R U
H29B H 0.3520 0.5965 1.0568 0.045 Uiso 1 1 calc R U
H29C H 0.2862 0.6844 1.0349 0.045 Uiso 1 1 calc R U
C30 C 0.4630(3) 0.6167(4) 0.8688(3) 0.0336(12) Uani 1 1 d . .
H30A H 0.4153 0.6550 0.8670 0.050 Uiso 1 1 calc R U
H30B H 0.5036 0.6629 0.8964 0.050 Uiso 1 1 calc R U
H30C H 0.4620 0.5472 0.8978 0.050 Uiso 1 1 calc R U
C31 C 0.4883(3) 0.7212(4) 0.7106(3) 0.0304(11) Uani 1 1 d . .
H31A H 0.4407 0.7608 0.7027 0.046 Uiso 1 1 calc R U
H31B H 0.5024 0.7061 0.6584 0.046 Uiso 1 1 calc R U
H31C H 0.5269 0.7662 0.7429 0.046 Uiso 1 1 calc R U
C32 C 0.5739(3) 0.5240(4) 0.7775(3) 0.0386(13) Uani 1 1 d . .
H32A H 0.5742 0.4566 0.8092 0.058 Uiso 1 1 calc R U
H32B H 0.6107 0.5757 0.8056 0.058 Uiso 1 1 calc R U
H32C H 0.5864 0.5065 0.7250 0.058 Uiso 1 1 calc R U
C33 C 0.3267(3) 0.3456(4) 0.6157(3) 0.0330(12) Uani 1 1 d . .
H33A H 0.3238 0.3084 0.5639 0.049 Uiso 1 1 calc R U
H33B H 0.2774 0.3741 0.6208 0.049 Uiso 1 1 calc R U
H33C H 0.3434 0.2932 0.6591 0.049 Uiso 1 1 calc R U
C34 C 0.3524(3) 0.5643(4) 0.5441(3) 0.0331(12) Uani 1 1 d . .
H34A H 0.3448 0.5292 0.4912 0.050 Uiso 1 1 calc R U
H34B H 0.3856 0.6276 0.5443 0.050 Uiso 1 1 calc R U
H34C H 0.3042 0.5888 0.5561 0.050 Uiso 1 1 calc R U
C35 C 0.4830(3) 0.4129(4) 0.5897(3) 0.0299(11) Uani 1 1 d . .
H35A H 0.4703 0.3749 0.5382 0.045 Uiso 1 1 calc R U
H35B H 0.5089 0.3620 0.6300 0.045 Uiso 1 1 calc R U
H35C H 0.5155 0.4755 0.5841 0.045 Uiso 1 1 calc R U

loop_
_atom_site_aniso_label
_atom_site_aniso_U_11
_atom_site_aniso_U_22
_atom_site_aniso_U_33
_atom_site_aniso_U_23
_atom_site_aniso_U_13
_atom_site_aniso_U_12
Sm1 0.01891(11) 0.02217(12) 0.02023(12) 0.00437(10) 0.00711(10) 0.00052(10)
Si1 0.0204(6) 0.0215(7) 0.0280(7) 0.0020(5) 0.0059(6) -0.0028(5)
Si2 0.0211(6) 0.0235(7) 0.0223(7) 0.0027(5) 0.0077(5) -0.0005(5)
N1 0.0184(18) 0.0193(18) 0.0172(19) 0.0036(15) 0.0026(15) 0.0004(14)
N2 0.0206(19) 0.0143(18) 0.020(2) -0.0002(15) 0.0065(16) -0.0009(15)
N3 0.0164(18) 0.0202(19) 0.024(2) 0.0025(16) 0.0058(16) -0.0001(15)
C1 0.019(2) 0.014(2) 0.019(2) -0.0050(18) 0.0045(17) -0.0020(17)
C2 0.022(2) 0.025(2) 0.025(3) 0.0032(19) 0.010(2) 0.0028(19)
C3 0.020(2) 0.033(3) 0.029(3) 0.001(2) 0.006(2) 0.0074(19)
C4 0.022(3) 0.038(3) 0.049(3) 0.007(3) 0.012(2) -0.002(2)
C5 0.031(3) 0.037(3) 0.028(3) 0.007(2) 0.016(2) 0.011(2)
C6 0.015(2) 0.020(2) 0.020(2) 0.0035(18) 0.0049(18) 0.0041(17)
C7 0.020(2) 0.020(2) 0.021(2) 0.0015(19) 0.0060(17) 0.0048(19)
C8 0.028(2) 0.019(2) 0.032(3) 0.007(2) 0.008(2) -0.001(2)
C9 0.031(3) 0.033(3) 0.019(2) 0.010(2) 0.006(2) 0.006(2)
C10 0.022(2) 0.028(2) 0.021(2) 0.0015(19) 0.0033(19) 0.0015(19)
C11 0.021(2) 0.020(2) 0.023(2) 0.0024(19) 0.0053(19) 0.0057(18)
C12 0.026(2) 0.017(2) 0.028(3) 0.0044(19) 0.004(2) 0.0008(18)
C13 0.036(3) 0.033(3) 0.036(3) -0.010(2) 0.011(2) -0.002(2)
C14 0.029(3) 0.029(3) 0.043(3) -0.002(2) 0.006(2) -0.005(2)
C15 0.023(2) 0.024(2) 0.019(2) 0.0003(18) 0.0028(19) -0.0009(19)
C16 0.025(2) 0.023(2) 0.030(3) 0.004(2) 0.005(2) -0.001(2)
C17 0.025(2) 0.030(3) 0.034(3) 0.003(2) 0.000(2) -0.001(2)
C18 0.023(2) 0.019(2) 0.012(2) 0.0056(17) 0.0080(18) 0.0002(18)
C19 0.025(2) 0.018(2) 0.012(2) 0.0041(16) 0.0052(19) -0.001(2)
C20 0.026(2) 0.017(2) 0.019(2) 0.0014(18) 0.0065(19) 0.0054(18)
C21 0.021(2) 0.025(2) 0.022(2) 0.003(2) 0.0035(19) 0.0027(19)
C22 0.027(2) 0.021(2) 0.015(2) 0.0022(18) 0.0032(19) -0.0026(19)
C23 0.026(2) 0.018(2) 0.011(2) 0.0043(17) 0.0045(17) -0.0007(18)
C24 0.024(2) 0.018(2) 0.017(2) 0.0007(18) 0.0039(18) -0.0004(18)
C25 0.030(3) 0.022(2) 0.032(3) -0.0034(19) 0.003(2) 0.0020(19)
C26 0.034(3) 0.022(2) 0.025(3) 0.000(2) 0.005(2) -0.007(2)
C27 0.029(2) 0.018(2) 0.019(2) -0.0005(18) 0.006(2) -0.0007(19)
C28 0.038(3) 0.027(3) 0.020(3) -0.005(2) 0.012(2) -0.004(2)
C29 0.039(3) 0.021(2) 0.031(3) -0.0081(19) 0.012(2) -0.006(2)
C30 0.040(3) 0.032(3) 0.028(3) 0.001(2) 0.003(2) -0.010(2)
C31 0.031(3) 0.023(3) 0.039(3) 0.001(2) 0.011(2) -0.004(2)
C32 0.023(3) 0.031(3) 0.061(4) -0.002(3) 0.003(3) -0.003(2)
C33 0.037(3) 0.036(3) 0.027(3) -0.005(2) 0.009(2) -0.011(2)
C34 0.033(3) 0.038(3) 0.028(3) 0.006(2) 0.006(2) 0.006(2)
C35 0.034(3) 0.031(3) 0.029(3) 0.000(2) 0.015(2) 0.003(2)

loop_
_atom_type_symbol
_atom_type_description
_atom_type_scat_dispersion_real
_atom_type_scat_dispersion_imag
_atom_type_scat_source
C C 0.0033 0.0016 'International Tables Vol C Tables 4.2.6.8 and 6.1.1.4'
H H 0.0000 0.0000 'International Tables Vol C Tables 4.2.6.8 and 6.1.1.4'
N N 0.0061 0.0033 'International Tables Vol C Tables 4.2.6.8 and 6.1.1.4'
Si Si 0.0817 0.0704 'International Tables Vol C Tables 4.2.6.8 and 6.1.1.4'
Sm Sm -0.1638 3.4418 'International Tables Vol C Tables 4.2.6.8 and 6.1.1.4'

loop_
_geom_angle_atom_site_label_1
_geom_angle_atom_site_label_2
_geom_angle_atom_site_label_3
_geom_angle
N3 Sm1 N1 137.85(11)
N3 Sm1 C18 163.69(12)
N1 Sm1 C18 55.95(11)
N3 Sm1 C23 138.25(12)
N1 Sm1 C23 70.08(11)
C18 Sm1 C23 27.72(11)
N3 Sm1 C21 108.97(11)
N1 Sm1 C21 111.86(11)
C18 Sm1 C21 56.01(11)
C23 Sm1 C21 47.63(11)
N3 Sm1 C22 115.95(12)
N1 Sm1 C22 96.84(11)
C18 Sm1 C22 47.86(12)
C23 Sm1 C22 26.77(11)
C21 Sm1 C22 26.59(11)
N3 Sm1 C19 147.67(11)
N1 Sm1 C19 72.79(11)
C18 Sm1 C19 27.41(11)
C23 Sm1 C19 48.36(11)
C21 Sm1 C19 47.58(11)
C22 Sm1 C19 55.35(12)
N3 Sm1 C20 122.18(11)
N1 Sm1 C20 99.37(11)
C18 Sm1 C20 47.77(11)
C23 Sm1 C20 55.53(11)
C21 Sm1 C20 26.66(11)
C22 Sm1 C20 46.83(12)
C19 Sm1 C20 26.77(10)
N3 Sm1 C6 111.53(11)
N1 Sm1 C6 27.20(10)
C18 Sm1 C6 83.03(11)
C23 Sm1 C6 95.64(11)
C21 Sm1 C6 139.03(11)
C22 Sm1 C6 122.12(12)
C19 Sm1 C6 96.56(11)
C20 Sm1 C6 123.13(11)
N3 Sm1 Si2 27.10(8)
N1 Sm1 Si2 125.44(8)
C18 Sm1 Si2 162.67(8)
C23 Sm1 Si2 163.64(9)
C21 Sm1 Si2 120.34(8)
C22 Sm1 Si2 137.43(9)
C19 Sm1 Si2 136.01(8)
C20 Sm1 Si2 120.16(8)
C6 Sm1 Si2 98.98(8)
N3 Si1 C31 112.9(2)
N3 Si1 C30 108.6(2)
C31 Si1 C30 109.8(2)
N3 Si1 C32 116.2(2)
C31 Si1 C32 104.7(2)
C30 Si1 C32 104.2(2)
N3 Si2 C34 114.6(2)
N3 Si2 C35 114.5(2)
C34 Si2 C35 106.2(2)
N3 Si2 C33 106.69(19)
C34 Si2 C33 105.4(2)
C35 Si2 C33 108.9(2)
N3 Si2 Sm1 41.14(12)
C34 Si2 Sm1 116.26(16)
C35 Si2 Sm1 137.00(15)
C33 Si2 Sm1 66.70(14)
C1 N1 C6 129.4(4)
C1 N1 Sm1 132.2(3)
C6 N1 Sm1 97.9(2)
C1 N2 C18 116.2(3)
Si1 N3 Si2 126.9(2)
Si1 N3 Sm1 121.15(18)
Si2 N3 Sm1 111.76(17)
N2 C1 N1 119.8(4)
N2 C1 C2 112.8(4)
N1 C1 C2 127.2(4)
C4 C2 C3 109.4(4)
C4 C2 C5 108.3(4)
C3 C2 C5 107.3(4)
C4 C2 C1 109.1(4)
C3 C2 C1 116.4(4)
C5 C2 C1 105.9(4)
N1 C6 C7 118.1(4)
N1 C6 C11 122.0(4)
C7 C6 C11 119.2(4)
N1 C6 Sm1 54.92(19)
C7 C6 Sm1 89.3(3)
C11 C6 Sm1 117.4(3)
C8 C7 C6 119.2(4)
C8 C7 C12 119.5(4)
C6 C7 C12 121.2(4)
C9 C8 C7 121.2(4)
C8 C9 C10 120.0(4)
C9 C10 C11 121.3(4)
C10 C11 C6 119.1(4)
C10 C11 C15 120.1(4)
C6 C11 C15 120.8(4)
C7 C12 C13 111.7(4)
C7 C12 C14 113.6(4)
C13 C12 C14 109.8(4)
C16 C15 C11 112.0(4)
C16 C15 C17 109.2(4)
C11 C15 C17 112.9(4)
N2 C18 C19 120.8(4)
N2 C18 C23 119.2(4)
C19 C18 C23 120.0(4)
N2 C18 Sm1 115.7(2)
C19 C18 Sm1 78.7(2)
C23 C18 Sm1 77.5(2)
C20 C19 C18 118.7(4)
C20 C19 C24 122.5(4)
C18 C19 C24 118.8(4)
C20 C19 Sm1 76.8(3)
C18 C19 Sm1 73.9(2)
C24 C19 Sm1 120.9(3)
C21 C20 C19 121.5(4)
C21 C20 Sm1 76.4(2)
C19 C20 Sm1 76.5(3)
C22 C21 C20 119.4(4)
C22 C21 Sm1 76.8(2)
C20 C21 Sm1 76.9(2)
C21 C22 C23 121.6(4)
C21 C22 Sm1 76.6(2)
C23 C22 Sm1 75.6(2)
C22 C23 C18 118.8(4)
C22 C23 C27 122.5(4)
C18 C23 C27 118.7(4)
C22 C23 Sm1 77.7(2)
C18 C23 Sm1 74.8(2)
C27 C23 Sm1 119.4(3)
C19 C24 C25 114.4(4)
C19 C24 C26 109.7(3)
C25 C24 C26 109.8(4)
C23 C27 C29 114.3(4)
C23 C27 C28 109.3(3)
C29 C27 C28 110.6(4)

loop_
_geom_bond_atom_site_label_1
_geom_bond_atom_site_label_2
_geom_bond_distance
Sm1 N3 2.437(3)
Sm1 N1 2.524(3)
Sm1 C18 2.957(4)
Sm1 C23 2.991(4)
Sm1 C21 3.016(4)
Sm1 C22 3.018(4)
Sm1 C19 3.018(4)
Sm1 C20 3.022(4)
Sm1 C6 3.055(4)
Sm1 Si2 3.4403(13)
Si1 N3 1.687(4)
Si1 C31 1.876(4)
Si1 C30 1.881(5)
Si1 C32 1.884(5)
Si2 N3 1.688(4)
Si2 C34 1.875(5)
Si2 C35 1.876(5)
Si2 C33 1.889(4)
N1 C1 1.353(5)
N1 C6 1.410(5)
N2 C1 1.312(5)
N2 C18 1.390(5)
C1 C2 1.556(6)
C2 C4 1.534(6)
C2 C3 1.535(6)
C2 C5 1.537(6)
C6 C7 1.419(6)
C6 C11 1.419(6)
C7 C8 1.393(6)
C7 C12 1.530(6)
C8 C9 1.377(6)
C9 C10 1.380(6)
C10 C11 1.390(6)
C11 C15 1.528(6)
C12 C13 1.531(6)
C12 C14 1.533(6)
C15 C16 1.524(6)
C15 C17 1.534(6)
C18 C19 1.417(6)
C18 C23 1.426(6)
C19 C20 1.398(5)
C19 C24 1.522(6)
C20 C21 1.392(6)
C21 C22 1.388(6)
C22 C23 1.391(6)
C23 C27 1.521(6)
C24 C25 1.525(6)
C24 C26 1.539(6)
C27 C29 1.532(6)
C27 C28 1.536(6)
